data_7130809
loop_
_publ_author_name
'Sisodiya, Shailendra'
'Acharya, Ayan'
'Nagpure, Mithilesh'
'Roy, Nibedita'
'Giri, Santosh K.'
'Yadav, Hare Ram'
'R Choudhury, Angshuman'
'Guchhait, Sankar K.'

_publ_section_title
;
 A cascade reaction of indolyl-migratory isocyanide insertion, scaffold
 rearrangement and redox-neutral event with isocyanide as a
 C<sub>(sp<sup>3</sup>)</sub>H-N synthon efficiently constructs
 indolylisoindolinones.
;
_journal_name_full 'Chemical communications (Cambridge, England)'
_journal_paper_doi 10.1039/d2cc04273h
_journal_year 2022
_chemical_formula_moiety 'C20 H20 N2 O'
_chemical_formula_sum 'C20 H20 N2 O'
_chemical_formula_weight 304.38
_space_group_crystal_system triclinic
_space_group_IT_number 2
_space_group_name_Hall '-P 1'
_space_group_name_H-M_alt 'P -1'
_atom_sites_solution_hydrogens mixed
_audit_creation_date 2022-07-25
_audit_creation_method
;
Olex2 1.3
(compiled 2020.11.12 svn.r5f609507 for OlexSys, GUI svn.r6408)
;
_audit_update_record
;
2022-07-25 deposited with the CCDC.	2022-09-23 downloaded from the CCDC.
;
_cell_angle_alpha 91.596(14)
_cell_angle_beta 106.105(17)
_cell_angle_gamma 99.60(2)
_cell_formula_units_Z 4
_cell_length_a 10.581(6)
_cell_length_b 11.314(5)
_cell_length_c 14.595(9)
_cell_measurement_reflns_used 1348
_cell_measurement_temperature 298(2)
_cell_measurement_theta_max 27.3
_cell_measurement_theta_min 2.2
_cell_volume 1650.1(16)
_computing_cell_refinement
;
CrystalClear-SM Expert 2.0 r15 (Rigaku, 2011)
;
_computing_data_collection
;
CrystalClear-SM Expert 2.0 r15 (Rigaku, 2011)
;
_computing_data_reduction
;
CrystalClear-SM Expert 2.0 r15 (Rigaku, 2011)
;
_computing_molecular_graphics 'Olex2 1.3 (Dolomanov et al., 2009)'
_computing_publication_material 'Olex2 1.3 (Dolomanov et al., 2009)'
_computing_structure_refinement 'XL  (Sheldrick, 2008)'
_diffrn_ambient_temperature 298(2)
_diffrn_measured_fraction_theta_full 0.995
_diffrn_measured_fraction_theta_max 0.990
_diffrn_measurement_device_type 'XtaLAB Mini (ROW)'
_diffrn_radiation_type MoK\a
_diffrn_radiation_wavelength 0.71075
_diffrn_reflns_av_R_equivalents 0.0821
_diffrn_reflns_av_unetI/netI 0.1204
_diffrn_reflns_Laue_measured_fraction_full 0.995
_diffrn_reflns_Laue_measured_fraction_max 0.990
_diffrn_reflns_limit_h_max 13
_diffrn_reflns_limit_h_min -12
_diffrn_reflns_limit_k_max 14
_diffrn_reflns_limit_k_min -14
_diffrn_reflns_limit_l_max 18
_diffrn_reflns_limit_l_min -18
_diffrn_reflns_number 15149
_diffrn_reflns_point_group_measured_fraction_full 0.995
_diffrn_reflns_point_group_measured_fraction_max 0.990
_diffrn_reflns_theta_full 25.242
_diffrn_reflns_theta_max 27.521
_diffrn_reflns_theta_min 1.457
_exptl_absorpt_coefficient_mu 0.076
_exptl_absorpt_correction_T_max 1.000
_exptl_absorpt_correction_T_min 0.702
_exptl_absorpt_correction_type multi-scan
_exptl_crystal_colour 'clear light colourless'
_exptl_crystal_colour_lustre clear
_exptl_crystal_colour_modifier light
_exptl_crystal_colour_primary colourless
_exptl_crystal_density_diffrn 1.225
_exptl_crystal_description block
_exptl_crystal_F_000 648
_exptl_crystal_size_max 0.4
_exptl_crystal_size_mid 0.3
_exptl_crystal_size_min 0.25
_refine_diff_density_max 0.330
_refine_diff_density_min -0.300
_refine_diff_density_rms 0.058
_refine_ls_extinction_method none
_refine_ls_goodness_of_fit_ref 1.033
_refine_ls_hydrogen_treatment mixed
_refine_ls_matrix_type full
_refine_ls_number_parameters 429
_refine_ls_number_reflns 7521
_refine_ls_number_restraints 0
_refine_ls_restrained_S_all 1.033
_refine_ls_R_factor_all 0.2459
_refine_ls_R_factor_gt 0.1109
_refine_ls_shift/su_max 0.000
_refine_ls_shift/su_mean 0.000
_refine_ls_structure_factor_coef Fsqd
_refine_ls_weighting_details 'w=1/[\s^2^(Fo^2^)+(0.1653P)^2^] where P=(Fo^2^+2Fc^2^)/3'
_refine_ls_weighting_scheme calc
_refine_ls_wR_factor_gt 0.2658
_refine_ls_wR_factor_ref 0.3776
_reflns_Friedel_coverage 0.000
_reflns_number_gt 2678
_reflns_number_total 7521
_reflns_threshold_expression 'I > 2\s(I)'
_cod_data_source_file d2cc04273h2.cif
_cod_data_source_block sss226_rt
_cod_depositor_comments
;
The following automatic conversions were performed:

data item '_exptl_absorpt_correction_type' value 'Multi-scan' was
changed to 'multi-scan' in accordance with the
/home/data/users/saulius/crontab/automatic-downloads/rss-feeds/RSC/lib/dictionaries/cif_core.dic
dictionary named 'cif_core.dic' version 2.4.2 last updated on
2011-04-26.

Automatic conversion script
Id: cif_fix_values 7556 2019-12-06 15:28:31Z antanas 
;
_cod_original_cell_volume 1650.0(16)
_cod_database_code 7130809
_shelx_shelxl_version_number 2014/7
_shelx_space_group_comment
;
The symmetry employed for this shelxl refinement is uniquely defined
by the following loop, which should always be used as a source of
symmetry information in preference to the above space-group names.
They are only intended as comments.
;
_olex2_refinement_description
;
1. Fixed Uiso
 At 1.2 times of:
  All C(H) groups
 At 1.5 times of:
  All C(H,H,H) groups
2.a Ternary CH refined with riding coordinates:
 C9(H9), C29(H29)
2.b Aromatic/amide H refined with riding coordinates:
 C3(H3A), C4(H4), C6(H6), C5(H5), C23(H23), C10(H10), C26(H26), C30(H30),
 C21(H21), C1(H1A), C33(H33), C24(H24), C25(H25), C32(H32), C13(H13), C31(H31),
 C11(H11), C12(H12)
2.c Idealised Me refined as rotating group:
 C39(H39A,H39B,H39C), C19(H19A,H19B,H19C), C20(H20A,H20B,H20C), C37(H37A,H37B,
 H37C), C38(H38A,H38B,H38C), C18(H18A,H18B,H18C)
;
_olex2_submission_special_instructions 'No special instructions were received'

loop_
_space_group_symop_operation_xyz
'x, y, z'
'-x, -y, -z'

loop_
_atom_site_label
_atom_site_type_symbol
_atom_site_fract_x
_atom_site_fract_y
_atom_site_fract_z
_atom_site_U_iso_or_equiv
_atom_site_adp_type
_atom_site_occupancy
_atom_site_site_symmetry_order
_atom_site_calc_flag
_atom_site_refinement_flags_posn
_atom_site_refinement_flags_adp
_atom_site_refinement_flags_occupancy
_atom_site_disorder_assembly
_atom_site_disorder_group
O3 O 0.7387(4) 0.3525(3) 0.4326(2) 0.0796(11) Uani 1 1 d . . . . .
O2 O 0.6819(4) -0.0987(3) 0.9586(3) 0.0817(12) Uani 1 1 d . . . . .
N2 N 0.6154(4) 0.0378(3) 0.8489(3) 0.0579(10) Uani 1 1 d . . . . .
N4 N 0.8316(4) 0.5084(3) 0.3565(3) 0.0599(10) Uani 1 1 d . . . . .
N1 N 0.7174(6) 0.2267(4) 0.5921(3) 0.0748(14) Uani 1 1 d . . . . .
N3 N 0.7019(6) 0.7476(4) 0.1087(3) 0.0764(13) Uani 1 1 d . . . . .
C8 C 0.7935(5) 0.1048(4) 0.7058(3) 0.0618(13) Uani 1 1 d . . . . .
C7 C 0.8011(5) 0.1455(5) 0.6164(3) 0.0635(13) Uani 1 1 d . . . . .
C34 C 0.7238(5) 0.5603(4) 0.4637(3) 0.0589(12) Uani 1 1 d . . . . .
C2 C 0.7007(5) 0.1658(4) 0.7344(3) 0.0581(12) Uani 1 1 d . . . . .
C22 C 0.7500(5) 0.6656(4) 0.2498(3) 0.0596(12) Uani 1 1 d . . . . .
C9 C 0.6685(5) 0.1601(4) 0.8270(3) 0.0598(12) Uani 1 1 d . . . . .
H9 H 0.6053 0.2136 0.8291 0.072 Uiso 1 1 calc R U . . .
C28 C 0.6128(5) 0.6151(4) 0.1977(3) 0.0633(13) Uani 1 1 d . . . . .
C27 C 0.5885(6) 0.6691(4) 0.1107(3) 0.0622(13) Uani 1 1 d . . . . .
C3 C 0.8698(5) 0.0197(4) 0.7464(3) 0.0621(13) Uani 1 1 d . . . . .
H3A H 0.8644 -0.0099 0.8042 0.074 Uiso 1 1 calc R U . . .
C29 C 0.8274(5) 0.6374(4) 0.3472(3) 0.0616(13) Uani 1 1 d . . . . .
H29 H 0.9187 0.6837 0.3640 0.074 Uiso 1 1 calc R U . . .
C4 C 0.9526(6) -0.0193(5) 0.6996(4) 0.0725(15) Uani 1 1 d . . . . .
H4 H 1.0041 -0.0755 0.7261 0.087 Uiso 1 1 calc R U . . .
C14 C 0.6972(6) 0.0015(5) 0.9277(3) 0.0673(14) Uani 1 1 d . . . . .
C40 C 0.7615(5) 0.6641(4) 0.4234(3) 0.0649(13) Uani 1 1 d . . . . .
C6 C 0.8868(6) 0.1060(5) 0.5700(4) 0.0752(15) Uani 1 1 d . . . . .
H6 H 0.8934 0.1345 0.5120 0.090 Uiso 1 1 calc R U . . .
C15 C 0.7924(5) 0.1949(4) 0.9102(3) 0.0627(13) Uani 1 1 d . . . . .
C16 C 0.8085(5) 0.1003(5) 0.9672(3) 0.0652(13) Uani 1 1 d . . . . .
C35 C 0.7634(5) 0.4607(5) 0.4179(3) 0.0645(13) Uani 1 1 d . . . . .
C5 C 0.9606(6) 0.0245(5) 0.6123(4) 0.0805(17) Uani 1 1 d . . . . .
H5 H 1.0182 -0.0031 0.5823 0.097 Uiso 1 1 calc R U . . .
C36 C 0.8979(5) 0.4398(5) 0.2997(4) 0.0670(14) Uani 1 1 d . . . . .
C23 C 0.5129(6) 0.5309(5) 0.2159(4) 0.0684(14) Uani 1 1 d . . . . .
H23 H 0.5268 0.4956 0.2738 0.082 Uiso 1 1 calc R U . . .
C10 C 0.8888(6) 0.2984(5) 0.9295(4) 0.0726(15) Uani 1 1 d . . . . .
H10 H 0.8791 0.3625 0.8912 0.087 Uiso 1 1 calc R U . . .
C17 C 0.4849(5) -0.0372(5) 0.7929(4) 0.0690(14) Uani 1 1 d . . . . .
C26 C 0.4666(7) 0.6384(5) 0.0406(4) 0.0752(16) Uani 1 1 d . . . . .
H26 H 0.4511 0.6742 -0.0171 0.090 Uiso 1 1 calc R U . . .
C30 C 0.7395(6) 0.7724(5) 0.4552(4) 0.0763(16) Uani 1 1 d . . . . .
H30 H 0.7655 0.8433 0.4292 0.092 Uiso 1 1 calc R U . . .
C21 C 0.7974(6) 0.7437(4) 0.1925(4) 0.0692(14) Uani 1 1 d . . . . .
H21 H 0.8837 0.7885 0.2086 0.083 Uiso 1 1 calc R U . . .
C1 C 0.6596(6) 0.2395(5) 0.6632(4) 0.0727(15) Uani 1 1 d . . . . .
H1A H 0.6001 0.2913 0.6635 0.087 Uiso 1 1 calc R U . . .
C33 C 0.6638(6) 0.5603(5) 0.5355(4) 0.0735(15) Uani 1 1 d . . . . .
H33 H 0.6397 0.4897 0.5625 0.088 Uiso 1 1 calc R U . . .
C24 C 0.3928(6) 0.5014(6) 0.1457(4) 0.0866(17) Uani 1 1 d . . . . .
H24 H 0.3251 0.4449 0.1566 0.104 Uiso 1 1 calc R U . . .
C25 C 0.3697(7) 0.5536(6) 0.0590(4) 0.0873(18) Uani 1 1 d . . . . .
H25 H 0.2876 0.5307 0.0129 0.105 Uiso 1 1 calc R U . . .
C32 C 0.6403(7) 0.6681(5) 0.5662(4) 0.0872(18) Uani 1 1 d . . . . .
H32 H 0.5985 0.6702 0.6143 0.105 Uiso 1 1 calc R U . . .
C13 C 0.9197(6) 0.1082(6) 1.0456(4) 0.0823(17) Uani 1 1 d . . . . .
H13 H 0.9298 0.0447 1.0845 0.099 Uiso 1 1 calc R U . . .
C39 C 0.8006(7) 0.3914(6) 0.2040(4) 0.097(2) Uani 1 1 d . . . . .
H39A H 0.7214 0.3450 0.2138 0.146 Uiso 1 1 calc R U . . .
H39B H 0.8412 0.3414 0.1709 0.146 Uiso 1 1 calc R U . . .
H39C H 0.7772 0.4572 0.1667 0.146 Uiso 1 1 calc R U . . .
C31 C 0.6772(6) 0.7727(6) 0.5274(4) 0.0867(17) Uani 1 1 d . . . . .
H31 H 0.6604 0.8446 0.5497 0.104 Uiso 1 1 calc R U . . .
C11 C 1.0002(6) 0.3038(7) 1.0077(5) 0.097(2) Uani 1 1 d . . . . .
H11 H 1.0666 0.3722 1.0214 0.116 Uiso 1 1 calc R U . . .
C19 C 0.5147(7) -0.1498(5) 0.7473(5) 0.097(2) Uani 1 1 d . . . . .
H19A H 0.5790 -0.1261 0.7130 0.145 Uiso 1 1 calc R U . . .
H19B H 0.4336 -0.1937 0.7040 0.145 Uiso 1 1 calc R U . . .
H19C H 0.5500 -0.1999 0.7965 0.145 Uiso 1 1 calc R U . . .
C20 C 0.3998(6) -0.0707(5) 0.8600(4) 0.0888(18) Uani 1 1 d . . . . .
H20A H 0.4379 -0.1268 0.9027 0.133 Uiso 1 1 calc R U . . .
H20B H 0.3106 -0.1067 0.8234 0.133 Uiso 1 1 calc R U . . .
H20C H 0.3970 0.0003 0.8964 0.133 Uiso 1 1 calc R U . . .
C37 C 0.9489(7) 0.3354(5) 0.3544(5) 0.097(2) Uani 1 1 d . . . . .
H37A H 0.9924 0.3628 0.4202 0.146 Uiso 1 1 calc R U . . .
H37B H 1.0114 0.3063 0.3267 0.146 Uiso 1 1 calc R U . . .
H37C H 0.8749 0.2716 0.3505 0.146 Uiso 1 1 calc R U . . .
C12 C 1.0143(7) 0.2109(7) 1.0649(5) 0.097(2) Uani 1 1 d . . . . .
H12 H 1.0892 0.2175 1.1176 0.116 Uiso 1 1 calc R U . . .
C38 C 1.0170(7) 0.5233(6) 0.2848(5) 0.104(2) Uani 1 1 d . . . . .
H38A H 0.9862 0.5838 0.2437 0.156 Uiso 1 1 calc R U . . .
H38B H 1.0668 0.4781 0.2558 0.156 Uiso 1 1 calc R U . . .
H38C H 1.0733 0.5611 0.3454 0.156 Uiso 1 1 calc R U . . .
C18 C 0.4105(7) 0.0319(6) 0.7145(4) 0.101(2) Uani 1 1 d . . . . .
H18A H 0.4011 0.1069 0.7418 0.152 Uiso 1 1 calc R U . . .
H18B H 0.3235 -0.0145 0.6835 0.152 Uiso 1 1 calc R U . . .
H18C H 0.4597 0.0470 0.6685 0.152 Uiso 1 1 calc R U . . .
H1 H 0.722(7) 0.254(6) 0.544(5) 0.11(3) Uiso 1 1 d . . . . .
H3 H 0.712(7) 0.793(6) 0.053(5) 0.13(3) Uiso 1 1 d . . . . .

loop_
_atom_site_aniso_label
_atom_site_aniso_U_11
_atom_site_aniso_U_22
_atom_site_aniso_U_33
_atom_site_aniso_U_23
_atom_site_aniso_U_13
_atom_site_aniso_U_12
O3 0.114(3) 0.058(2) 0.066(2) 0.0138(16) 0.028(2) 0.007(2)
O2 0.121(3) 0.068(2) 0.068(2) 0.0241(18) 0.039(2) 0.027(2)
N2 0.069(3) 0.053(2) 0.050(2) 0.0024(17) 0.016(2) 0.007(2)
N4 0.069(3) 0.057(2) 0.053(2) 0.0058(17) 0.016(2) 0.011(2)
N1 0.113(4) 0.066(3) 0.055(3) 0.008(2) 0.039(3) 0.014(3)
N3 0.109(4) 0.068(3) 0.054(3) 0.010(2) 0.026(3) 0.015(3)
C8 0.077(3) 0.060(3) 0.049(3) 0.002(2) 0.021(2) 0.008(3)
C7 0.078(4) 0.061(3) 0.051(3) 0.001(2) 0.021(3) 0.009(3)
C34 0.068(3) 0.056(3) 0.046(3) 0.002(2) 0.007(2) 0.009(2)
C2 0.072(3) 0.052(3) 0.051(3) 0.004(2) 0.022(2) 0.007(2)
C22 0.071(3) 0.055(3) 0.053(3) 0.008(2) 0.017(3) 0.014(2)
C9 0.075(3) 0.054(3) 0.059(3) 0.008(2) 0.032(3) 0.015(2)
C28 0.077(4) 0.061(3) 0.053(3) 0.006(2) 0.012(3) 0.027(3)
C27 0.085(4) 0.057(3) 0.044(3) 0.005(2) 0.015(3) 0.020(3)
C3 0.079(3) 0.062(3) 0.048(3) 0.009(2) 0.021(2) 0.018(3)
C29 0.072(3) 0.051(3) 0.058(3) 0.003(2) 0.019(3) 0.002(2)
C4 0.087(4) 0.071(3) 0.066(3) -0.001(3) 0.030(3) 0.021(3)
C14 0.084(4) 0.075(4) 0.049(3) 0.007(3) 0.022(3) 0.027(3)
C40 0.073(3) 0.062(3) 0.050(3) 0.000(2) 0.008(3) 0.003(3)
C6 0.098(4) 0.075(4) 0.055(3) -0.003(3) 0.032(3) 0.005(3)
C15 0.080(4) 0.062(3) 0.052(3) 0.003(2) 0.025(3) 0.019(3)
C16 0.078(4) 0.073(3) 0.051(3) 0.000(2) 0.022(3) 0.025(3)
C35 0.070(3) 0.071(3) 0.044(3) 0.008(2) 0.004(2) 0.007(3)
C5 0.091(4) 0.080(4) 0.075(4) -0.015(3) 0.039(3) 0.007(3)
C36 0.063(3) 0.070(3) 0.067(3) 0.002(2) 0.019(3) 0.007(3)
C23 0.079(4) 0.068(3) 0.056(3) 0.014(2) 0.021(3) 0.003(3)
C10 0.084(4) 0.066(3) 0.070(4) -0.001(3) 0.027(3) 0.011(3)
C17 0.075(4) 0.066(3) 0.067(3) 0.003(2) 0.025(3) 0.009(3)
C26 0.102(5) 0.081(4) 0.050(3) 0.006(3) 0.020(3) 0.041(4)
C30 0.094(4) 0.066(3) 0.062(3) 0.005(3) 0.017(3) 0.006(3)
C21 0.088(4) 0.057(3) 0.058(3) 0.006(2) 0.020(3) 0.002(3)
C1 0.095(4) 0.064(3) 0.061(3) 0.013(2) 0.023(3) 0.015(3)
C33 0.086(4) 0.076(4) 0.056(3) -0.002(3) 0.029(3) -0.009(3)
C24 0.076(4) 0.091(4) 0.079(4) -0.006(3) 0.006(3) 0.008(3)
C25 0.089(4) 0.100(5) 0.063(4) -0.013(3) 0.000(3) 0.031(4)
C32 0.113(5) 0.084(4) 0.066(4) 0.000(3) 0.034(3) 0.008(4)
C13 0.084(4) 0.102(5) 0.060(4) 0.005(3) 0.015(3) 0.027(4)
C39 0.106(5) 0.109(5) 0.068(4) -0.020(3) 0.006(3) 0.035(4)
C31 0.094(4) 0.083(4) 0.081(4) -0.013(3) 0.022(4) 0.019(3)
C11 0.073(4) 0.120(6) 0.091(5) -0.013(4) 0.026(4) 0.002(4)
C19 0.100(5) 0.093(4) 0.099(5) -0.027(3) 0.044(4) 0.000(4)
C20 0.088(4) 0.087(4) 0.102(5) 0.000(3) 0.051(4) 0.005(3)
C37 0.118(5) 0.081(4) 0.099(5) 0.015(3) 0.024(4) 0.044(4)
C12 0.097(5) 0.109(5) 0.073(4) 0.002(4) 0.002(4) 0.025(4)
C38 0.108(5) 0.086(4) 0.137(6) 0.016(4) 0.065(5) 0.019(4)
C18 0.100(5) 0.102(5) 0.086(4) 0.020(4) 0.007(4) 0.003(4)

loop_
_atom_type_symbol
_atom_type_description
_atom_type_scat_dispersion_real
_atom_type_scat_dispersion_imag
_atom_type_scat_source
C C 0.0033 0.0016 'International Tables Vol C Tables 4.2.6.8 and 6.1.1.4'
H H 0.0000 0.0000 'International Tables Vol C Tables 4.2.6.8 and 6.1.1.4'
N N 0.0061 0.0033 'International Tables Vol C Tables 4.2.6.8 and 6.1.1.4'
O O 0.0106 0.0060 'International Tables Vol C Tables 4.2.6.8 and 6.1.1.4'

loop_
_geom_angle_atom_site_label_1
_geom_angle_atom_site_label_2
_geom_angle_atom_site_label_3
_geom_angle
_geom_angle_site_symmetry_1
_geom_angle_site_symmetry_3
_geom_angle_publ_flag
C9 N2 C17 124.7(4) . . ?
C14 N2 C9 112.3(4) . . ?
C14 N2 C17 123.0(4) . . ?
C29 N4 C36 122.2(4) . . ?
C35 N4 C29 112.1(4) . . ?
C35 N4 C36 125.6(4) . . ?
C7 N1 H1 111(5) . . ?
C1 N1 C7 108.5(5) . . ?
C1 N1 H1 141(5) . . ?
C27 N3 H3 125(4) . . ?
C21 N3 C27 107.7(4) . . ?
C21 N3 H3 127(4) . . ?
C7 C8 C2 106.8(4) . . ?
C3 C8 C7 119.1(5) . . ?
C3 C8 C2 134.1(4) . . ?
N1 C7 C8 108.0(5) . . ?
N1 C7 C6 130.7(5) . . ?
C6 C7 C8 121.3(5) . . ?
C40 C34 C35 107.9(5) . . ?
C33 C34 C40 122.0(5) . . ?
C33 C34 C35 130.0(5) . . ?
C8 C2 C9 126.5(4) . . ?
C1 C2 C8 105.7(4) . . ?
C1 C2 C9 127.4(5) . . ?
C28 C22 C29 127.5(4) . . ?
C21 C22 C28 106.5(4) . . ?
C21 C22 C29 126.0(5) . . ?
N2 C9 H9 109.7 . . ?
N2 C9 C15 101.4(4) . . ?
C2 C9 N2 114.8(4) . . ?
C2 C9 H9 109.7 . . ?
C2 C9 C15 111.4(4) . . ?
C15 C9 H9 109.7 . . ?
C27 C28 C22 105.4(5) . . ?
C23 C28 C22 134.6(5) . . ?
C23 C28 C27 119.9(5) . . ?
N3 C27 C28 109.3(5) . . ?
N3 C27 C26 129.3(5) . . ?
C26 C27 C28 121.3(5) . . ?
C8 C3 H3A 120.5 . . ?
C4 C3 C8 119.0(4) . . ?
C4 C3 H3A 120.5 . . ?
N4 C29 C22 114.1(4) . . ?
N4 C29 H29 109.7 . . ?
N4 C29 C40 101.2(4) . . ?
C22 C29 H29 109.7 . . ?
C22 C29 C40 112.1(4) . . ?
C40 C29 H29 109.7 . . ?
C3 C4 H4 119.6 . . ?
C3 C4 C5 120.8(5) . . ?
C5 C4 H4 119.6 . . ?
O2 C14 N2 126.0(5) . . ?
O2 C14 C16 126.3(5) . . ?
N2 C14 C16 107.7(4) . . ?
C34 C40 C29 110.5(4) . . ?
C34 C40 C30 120.2(5) . . ?
C30 C40 C29 129.3(5) . . ?
C7 C6 H6 121.1 . . ?
C5 C6 C7 117.7(5) . . ?
C5 C6 H6 121.1 . . ?
C16 C15 C9 109.7(4) . . ?
C16 C15 C10 120.4(5) . . ?
C10 C15 C9 129.7(5) . . ?
C15 C16 C14 108.8(5) . . ?
C15 C16 C13 120.6(6) . . ?
C13 C16 C14 130.5(5) . . ?
O3 C35 N4 126.5(5) . . ?
O3 C35 C34 125.8(5) . . ?
N4 C35 C34 107.7(4) . . ?
C4 C5 H5 119.0 . . ?
C6 C5 C4 122.1(5) . . ?
C6 C5 H5 119.0 . . ?
N4 C36 C39 110.2(4) . . ?
N4 C36 C37 110.3(4) . . ?
N4 C36 C38 108.8(4) . . ?
C39 C36 C37 109.6(5) . . ?
C39 C36 C38 109.8(5) . . ?
C38 C36 C37 108.1(5) . . ?
C28 C23 H23 121.0 . . ?
C24 C23 C28 118.0(5) . . ?
C24 C23 H23 121.0 . . ?
C15 C10 H10 121.0 . . ?
C15 C10 C11 118.0(6) . . ?
C11 C10 H10 121.0 . . ?
N2 C17 C19 108.0(4) . . ?
N2 C17 C20 108.9(4) . . ?
N2 C17 C18 110.7(4) . . ?
C20 C17 C19 111.3(5) . . ?
C18 C17 C19 109.1(5) . . ?
C18 C17 C20 108.9(5) . . ?
C27 C26 H26 121.0 . . ?
C25 C26 C27 118.0(5) . . ?
C25 C26 H26 121.0 . . ?
C40 C30 H30 121.0 . . ?
C40 C30 C31 118.0(5) . . ?
C31 C30 H30 121.0 . . ?
N3 C21 C22 111.1(5) . . ?
N3 C21 H21 124.5 . . ?
C22 C21 H21 124.5 . . ?
N1 C1 C2 111.0(5) . . ?
N1 C1 H1A 124.5 . . ?
C2 C1 H1A 124.5 . . ?
C34 C33 H33 121.2 . . ?
C34 C33 C32 117.7(5) . . ?
C32 C33 H33 121.2 . . ?
C23 C24 H24 119.0 . . ?
C23 C24 C25 122.0(6) . . ?
C25 C24 H24 119.0 . . ?
C26 C25 C24 120.8(6) . . ?
C26 C25 H25 119.6 . . ?
C24 C25 H25 119.6 . . ?
C33 C32 H32 119.3 . . ?
C31 C32 C33 121.4(6) . . ?
C31 C32 H32 119.3 . . ?
C16 C13 H13 120.6 . . ?
C12 C13 C16 118.9(6) . . ?
C12 C13 H13 120.6 . . ?
C36 C39 H39A 109.5 . . ?
C36 C39 H39B 109.5 . . ?
C36 C39 H39C 109.5 . . ?
H39A C39 H39B 109.5 . . ?
H39A C39 H39C 109.5 . . ?
H39B C39 H39C 109.5 . . ?
C30 C31 H31 119.6 . . ?
C32 C31 C30 120.7(6) . . ?
C32 C31 H31 119.6 . . ?
C10 C11 H11 119.3 . . ?
C12 C11 C10 121.4(6) . . ?
C12 C11 H11 119.3 . . ?
C17 C19 H19A 109.5 . . ?
C17 C19 H19B 109.5 . . ?
C17 C19 H19C 109.5 . . ?
H19A C19 H19B 109.5 . . ?
H19A C19 H19C 109.5 . . ?
H19B C19 H19C 109.5 . . ?
C17 C20 H20A 109.5 . . ?
C17 C20 H20B 109.5 . . ?
C17 C20 H20C 109.5 . . ?
H20A C20 H20B 109.5 . . ?
H20A C20 H20C 109.5 . . ?
H20B C20 H20C 109.5 . . ?
C36 C37 H37A 109.5 . . ?
C36 C37 H37B 109.5 . . ?
C36 C37 H37C 109.5 . . ?
H37A C37 H37B 109.5 . . ?
H37A C37 H37C 109.5 . . ?
H37B C37 H37C 109.5 . . ?
C13 C12 H12 119.6 . . ?
C11 C12 C13 120.7(6) . . ?
C11 C12 H12 119.6 . . ?
C36 C38 H38A 109.5 . . ?
C36 C38 H38B 109.5 . . ?
C36 C38 H38C 109.5 . . ?
H38A C38 H38B 109.5 . . ?
H38A C38 H38C 109.5 . . ?
H38B C38 H38C 109.5 . . ?
C17 C18 H18A 109.5 . . ?
C17 C18 H18B 109.5 . . ?
C17 C18 H18C 109.5 . . ?
H18A C18 H18B 109.5 . . ?
H18A C18 H18C 109.5 . . ?
H18B C18 H18C 109.5 . . ?

loop_
_geom_bond_atom_site_label_1
_geom_bond_atom_site_label_2
_geom_bond_distance
_geom_bond_site_symmetry_2
_geom_bond_publ_flag
O3 C35 1.246(6) . ?
O2 C14 1.234(6) . ?
N2 C9 1.482(6) . ?
N2 C14 1.355(6) . ?
N2 C17 1.496(7) . ?
N4 C29 1.477(6) . ?
N4 C35 1.367(6) . ?
N4 C36 1.501(7) . ?
N1 C7 1.367(7) . ?
N1 C1 1.359(7) . ?
N1 H1 0.78(7) . ?
N3 C27 1.376(7) . ?
N3 C21 1.361(7) . ?
N3 H3 0.99(7) . ?
C8 C7 1.414(6) . ?
C8 C2 1.433(7) . ?
C8 C3 1.398(6) . ?
C7 C6 1.393(7) . ?
C34 C40 1.376(7) . ?
C34 C35 1.472(7) . ?
C34 C33 1.368(7) . ?
C2 C9 1.482(6) . ?
C2 C1 1.372(7) . ?
C22 C28 1.449(7) . ?
C22 C29 1.503(6) . ?
C22 C21 1.363(6) . ?
C9 H9 0.9800 . ?
C9 C15 1.505(7) . ?
C28 C27 1.403(6) . ?
C28 C23 1.388(7) . ?
C27 C26 1.389(8) . ?
C3 H3A 0.9300 . ?
C3 C4 1.368(7) . ?
C29 H29 0.9800 . ?
C29 C40 1.516(7) . ?
C4 H4 0.9300 . ?
C4 C5 1.398(7) . ?
C14 C16 1.455(8) . ?
C40 C30 1.377(7) . ?
C6 H6 0.9300 . ?
C6 C5 1.359(7) . ?
C15 C16 1.378(7) . ?
C15 C10 1.383(7) . ?
C16 C13 1.383(7) . ?
C5 H5 0.9300 . ?
C36 C39 1.510(7) . ?
C36 C37 1.533(7) . ?
C36 C38 1.515(8) . ?
C23 H23 0.9300 . ?
C23 C24 1.376(8) . ?
C10 H10 0.9300 . ?
C10 C11 1.386(8) . ?
C17 C19 1.539(7) . ?
C17 C20 1.520(7) . ?
C17 C18 1.515(7) . ?
C26 H26 0.9300 . ?
C26 C25 1.372(8) . ?
C30 H30 0.9300 . ?
C30 C31 1.389(8) . ?
C21 H21 0.9300 . ?
C1 H1A 0.9300 . ?
C33 H33 0.9300 . ?
C33 C32 1.371(8) . ?
C24 H24 0.9300 . ?
C24 C25 1.388(8) . ?
C25 H25 0.9300 . ?
C32 H32 0.9300 . ?
C32 C31 1.371(8) . ?
C13 H13 0.9300 . ?
C13 C12 1.368(9) . ?
C39 H39A 0.9600 . ?
C39 H39B 0.9600 . ?
C39 H39C 0.9600 . ?
C31 H31 0.9300 . ?
C11 H11 0.9300 . ?
C11 C12 1.361(8) . ?
C19 H19A 0.9600 . ?
C19 H19B 0.9600 . ?
C19 H19C 0.9600 . ?
C20 H20A 0.9600 . ?
C20 H20B 0.9600 . ?
C20 H20C 0.9600 . ?
C37 H37A 0.9600 . ?
C37 H37B 0.9600 . ?
C37 H37C 0.9600 . ?
C12 H12 0.9300 . ?
C38 H38A 0.9600 . ?
C38 H38B 0.9600 . ?
C38 H38C 0.9600 . ?
C18 H18A 0.9600 . ?
C18 H18B 0.9600 . ?
C18 H18C 0.9600 . ?

loop_
_geom_torsion_atom_site_label_1
_geom_torsion_atom_site_label_2
_geom_torsion_atom_site_label_3
_geom_torsion_atom_site_label_4
_geom_torsion
_geom_torsion_site_symmetry_1
_geom_torsion_site_symmetry_2
_geom_torsion_site_symmetry_3
_geom_torsion_site_symmetry_4
_geom_torsion_publ_flag
O2 C14 C16 C15 177.2(5) . . . . ?
O2 C14 C16 C13 -0.6(9) . . . . ?
N2 C9 C15 C16 3.1(5) . . . . ?
N2 C9 C15 C10 177.6(5) . . . . ?
N2 C14 C16 C15 -0.7(6) . . . . ?
N2 C14 C16 C13 -178.5(5) . . . . ?
N4 C29 C40 C34 -4.6(5) . . . . ?
N4 C29 C40 C30 174.1(5) . . . . ?
N1 C7 C6 C5 179.1(5) . . . . ?
N3 C27 C26 C25 177.7(5) . . . . ?
C8 C7 C6 C5 1.7(8) . . . . ?
C8 C2 C9 N2 -58.9(7) . . . . ?
C8 C2 C9 C15 55.5(6) . . . . ?
C8 C2 C1 N1 1.4(6) . . . . ?
C8 C3 C4 C5 -0.3(8) . . . . ?
C7 N1 C1 C2 -1.4(6) . . . . ?
C7 C8 C2 C9 -174.5(5) . . . . ?
C7 C8 C2 C1 -0.8(6) . . . . ?
C7 C8 C3 C4 1.8(7) . . . . ?
C7 C6 C5 C4 -0.2(8) . . . . ?
C34 C40 C30 C31 -0.8(8) . . . . ?
C34 C33 C32 C31 -0.9(9) . . . . ?
C2 C8 C7 N1 0.0(6) . . . . ?
C2 C8 C7 C6 177.9(5) . . . . ?
C2 C8 C3 C4 -178.7(5) . . . . ?
C2 C9 C15 C16 -119.5(5) . . . . ?
C2 C9 C15 C10 55.1(7) . . . . ?
C22 C28 C27 N3 -0.1(5) . . . . ?
C22 C28 C27 C26 177.8(4) . . . . ?
C22 C28 C23 C24 -177.4(5) . . . . ?
C22 C29 C40 C34 117.4(5) . . . . ?
C22 C29 C40 C30 -63.9(7) . . . . ?
C9 N2 C14 O2 -175.1(5) . . . . ?
C9 N2 C14 C16 2.8(5) . . . . ?
C9 N2 C17 C19 115.9(5) . . . . ?
C9 N2 C17 C20 -123.1(5) . . . . ?
C9 N2 C17 C18 -3.5(7) . . . . ?
C9 C2 C1 N1 175.0(5) . . . . ?
C9 C15 C16 C14 -1.6(6) . . . . ?
C9 C15 C16 C13 176.5(4) . . . . ?
C9 C15 C10 C11 -174.5(5) . . . . ?
C28 C22 C29 N4 55.2(6) . . . . ?
C28 C22 C29 C40 -59.1(6) . . . . ?
C28 C22 C21 N3 0.3(6) . . . . ?
C28 C27 C26 C25 0.3(8) . . . . ?
C28 C23 C24 C25 -0.4(8) . . . . ?
C27 N3 C21 C22 -0.4(6) . . . . ?
C27 C28 C23 C24 1.4(8) . . . . ?
C27 C26 C25 C24 0.8(8) . . . . ?
C3 C8 C7 N1 179.6(4) . . . . ?
C3 C8 C7 C6 -2.5(8) . . . . ?
C3 C8 C2 C9 6.0(9) . . . . ?
C3 C8 C2 C1 179.7(6) . . . . ?
C3 C4 C5 C6 -0.5(9) . . . . ?
C29 N4 C35 O3 172.5(4) . . . . ?
C29 N4 C35 C34 -7.4(5) . . . . ?
C29 N4 C36 C39 -87.0(6) . . . . ?
C29 N4 C36 C37 151.9(5) . . . . ?
C29 N4 C36 C38 33.5(6) . . . . ?
C29 C22 C28 C27 -179.3(4) . . . . ?
C29 C22 C28 C23 -0.4(9) . . . . ?
C29 C22 C21 N3 179.5(4) . . . . ?
C29 C40 C30 C31 -179.4(5) . . . . ?
C14 N2 C9 C2 116.7(5) . . . . ?
C14 N2 C9 C15 -3.6(5) . . . . ?
C14 N2 C17 C19 -65.9(6) . . . . ?
C14 N2 C17 C20 55.1(6) . . . . ?
C14 N2 C17 C18 174.7(5) . . . . ?
C14 C16 C13 C12 176.8(6) . . . . ?
C40 C34 C35 O3 -175.8(5) . . . . ?
C40 C34 C35 N4 4.1(5) . . . . ?
C40 C34 C33 C32 0.7(8) . . . . ?
C40 C30 C31 C32 0.7(9) . . . . ?
C15 C16 C13 C12 -0.9(8) . . . . ?
C15 C10 C11 C12 -0.8(9) . . . . ?
C16 C15 C10 C11 -0.4(8) . . . . ?
C16 C13 C12 C11 -0.4(10) . . . . ?
C35 N4 C29 C22 -113.2(5) . . . . ?
C35 N4 C29 C40 7.4(5) . . . . ?
C35 N4 C36 C39 89.5(6) . . . . ?
C35 N4 C36 C37 -31.7(6) . . . . ?
C35 N4 C36 C38 -150.1(5) . . . . ?
C35 C34 C40 C29 0.6(5) . . . . ?
C35 C34 C40 C30 -178.2(4) . . . . ?
C35 C34 C33 C32 178.7(5) . . . . ?
C36 N4 C29 C22 63.7(6) . . . . ?
C36 N4 C29 C40 -175.7(4) . . . . ?
C36 N4 C35 O3 -4.3(8) . . . . ?
C36 N4 C35 C34 175.8(4) . . . . ?
C23 C28 C27 N3 -179.3(4) . . . . ?
C23 C28 C27 C26 -1.4(7) . . . . ?
C23 C24 C25 C26 -0.7(9) . . . . ?
C10 C15 C16 C14 -176.8(5) . . . . ?
C10 C15 C16 C13 1.3(8) . . . . ?
C10 C11 C12 C13 1.3(10) . . . . ?
C17 N2 C9 C2 -65.0(6) . . . . ?
C17 N2 C9 C15 174.8(4) . . . . ?
C17 N2 C14 O2 6.4(8) . . . . ?
C17 N2 C14 C16 -175.6(4) . . . . ?
C21 N3 C27 C28 0.3(6) . . . . ?
C21 N3 C27 C26 -177.4(5) . . . . ?
C21 C22 C28 C27 -0.1(5) . . . . ?
C21 C22 C28 C23 178.9(6) . . . . ?
C21 C22 C29 N4 -123.9(5) . . . . ?
C21 C22 C29 C40 121.8(5) . . . . ?
C1 N1 C7 C8 0.9(6) . . . . ?
C1 N1 C7 C6 -176.8(6) . . . . ?
C1 C2 C9 N2 128.6(5) . . . . ?
C1 C2 C9 C15 -116.9(6) . . . . ?
C33 C34 C40 C29 179.0(5) . . . . ?
C33 C34 C40 C30 0.2(8) . . . . ?
C33 C34 C35 O3 6.0(8) . . . . ?
C33 C34 C35 N4 -174.1(5) . . . . ?
C33 C32 C31 C30 0.2(9) . . . . ?
